data_7247494
loop_
_publ_author_name
'Kim, Seulgi'
'Lee, Shim Sung'
'Kim, Joon Rae'
'Lee, Eunji'

_publ_section_title
;
 Assembling silver(i) coordination polymers of an NS4-macrocycle via an
 endo/exocyclic coordination mode
;
_journal_issue 43
_journal_name_full CrystEngComm
_journal_page_first 6096
_journal_page_last 6101
_journal_paper_doi 10.1039/D3CE00886J
_journal_volume 25
_journal_year 2023
_chemical_absolute_configuration syn
_chemical_formula_moiety 'C21 H23 Ag2 F3 N O2 S4, C2 F3 O2, 2(C H4 O)'
_chemical_formula_sum 'C25 H31 Ag2 F6 N O6 S4'
_chemical_formula_weight 899.49
_space_group_crystal_system monoclinic
_space_group_IT_number 4
_space_group_name_Hall 'P 2yb'
_space_group_name_H-M_alt 'P 1 21 1'
_atom_sites_solution_hydrogens geom
_audit_creation_method SHELXL-2014/7
_audit_update_record
;
2023-08-23 deposited with the CCDC.	2023-10-12 downloaded from the CCDC.
;
_cell_angle_alpha 90
_cell_angle_beta 111.230(4)
_cell_angle_gamma 90
_cell_formula_units_Z 2
_cell_length_a 11.5778(7)
_cell_length_b 12.0547(7)
_cell_length_c 12.4212(8)
_cell_measurement_reflns_used 3982
_cell_measurement_temperature 173(2)
_cell_measurement_theta_max 28.07
_cell_measurement_theta_min 2.44
_cell_volume 1615.94(18)
_computing_cell_refinement 'Bruker SAINT'
_computing_data_collection 'Bruker APEX2'
_computing_data_reduction 'Bruker SAINT'
_computing_molecular_graphics 'Bruker SHELXTL'
_computing_publication_material 'Bruker SHELXTL'
_computing_structure_refinement 'SHELXL-2014/7 (Sheldrick, 2014)'
_computing_structure_solution 'SHELXS-97 (Sheldrick, 2008)'
_diffrn_ambient_temperature 173(2)
_diffrn_measured_fraction_theta_full 1.000
_diffrn_measured_fraction_theta_max 1.000
_diffrn_measurement_device_type 'Bruker APEX-II CCD'
_diffrn_measurement_method '\f and \w scans'
_diffrn_radiation_type MoK\a
_diffrn_radiation_wavelength 0.71073
_diffrn_reflns_av_R_equivalents 0.0314
_diffrn_reflns_av_unetI/netI 0.0569
_diffrn_reflns_Laue_measured_fraction_full 1.000
_diffrn_reflns_Laue_measured_fraction_max 1.000
_diffrn_reflns_limit_h_max 14
_diffrn_reflns_limit_h_min -14
_diffrn_reflns_limit_k_max 14
_diffrn_reflns_limit_k_min -14
_diffrn_reflns_limit_l_max 15
_diffrn_reflns_limit_l_min -15
_diffrn_reflns_number 9402
_diffrn_reflns_point_group_measured_fraction_full 1.000
_diffrn_reflns_point_group_measured_fraction_max 1.000
_diffrn_reflns_theta_full 25.242
_diffrn_reflns_theta_max 25.987
_diffrn_reflns_theta_min 1.759
_exptl_absorpt_coefficient_mu 1.544
_exptl_absorpt_correction_type multi-scan
_exptl_absorpt_process_details SADABS
_exptl_crystal_colour colorless
_exptl_crystal_density_diffrn 1.849
_exptl_crystal_description Needle
_exptl_crystal_F_000 896
_exptl_crystal_size_max 0.300
_exptl_crystal_size_mid 0.100
_exptl_crystal_size_min 0.050
_exptl_transmission_factor_max 0.7457
_exptl_transmission_factor_min 0.5686
_refine_diff_density_max 0.645
_refine_diff_density_min -0.599
_refine_diff_density_rms 0.082
_refine_ls_abs_structure_details
; 
 Refined as an inversion twin. 
;
_refine_ls_abs_structure_Flack 0.16(3)
_refine_ls_extinction_method none
_refine_ls_goodness_of_fit_ref 1.030
_refine_ls_hydrogen_treatment constr
_refine_ls_matrix_type full
_refine_ls_number_parameters 426
_refine_ls_number_reflns 5811
_refine_ls_number_restraints 19
_refine_ls_restrained_S_all 1.029
_refine_ls_R_factor_all 0.0349
_refine_ls_R_factor_gt 0.0320
_refine_ls_shift/su_max 0.001
_refine_ls_shift/su_mean 0.000
_refine_ls_structure_factor_coef Fsqd
_refine_ls_weighting_details 'w=1/[\s^2^(Fo^2^)+(0.0191P)^2^] where P=(Fo^2^+2Fc^2^)/3'
_refine_ls_weighting_scheme calc
_refine_ls_wR_factor_gt 0.0659
_refine_ls_wR_factor_ref 0.0675
_reflns_Friedel_coverage 0.904
_reflns_Friedel_fraction_full 1.000
_reflns_Friedel_fraction_max 1.000
_reflns_number_gt 5456
_reflns_number_total 5811
_reflns_threshold_expression 'I > 2\s(I)'
_cod_data_source_file d3ce00886j2.cif
_cod_data_source_block aaa_CCDC1
_cod_depositor_comments 'Adding full bibliography for 7247493--7247495.cif.'
_cod_original_sg_symbol_H-M 'P 21'
_cod_database_code 7247494
_shelx_shelxl_version_number 2014/7
_shelx_space_group_comment
; 
The symmetry employed for this shelxl refinement is uniquely defined 
by the following loop, which should always be used as a source of 
symmetry information in preference to the above space-group names. 
They are only intended as comments. 
;
_shelx_estimated_absorpt_t_min 0.654
_shelx_estimated_absorpt_t_max 0.927

loop_
_space_group_symop_operation_xyz
'x, y, z'
'-x, y+1/2, -z'

loop_
_atom_site_label
_atom_site_type_symbol
_atom_site_fract_x
_atom_site_fract_y
_atom_site_fract_z
_atom_site_U_iso_or_equiv
_atom_site_adp_type
_atom_site_occupancy
_atom_site_site_symmetry_order
_atom_site_calc_flag
_atom_site_refinement_flags_posn
_atom_site_refinement_flags_adp
_atom_site_refinement_flags_occupancy
_atom_site_disorder_assembly
_atom_site_disorder_group
Ag1 Ag -0.49801(4) -0.40045(4) -0.76799(4) 0.02997(13) Uani 1 1 d . . . . .
Ag2 Ag -0.50688(4) -0.32625(4) -1.11671(4) 0.03113(13) Uani 1 1 d . . . . .
N1 N -0.2840(4) -0.4515(4) -0.7502(4) 0.0253(12) Uani 1 1 d . . . . .
S1 S -0.46696(14) -0.64683(13) -0.76295(14) 0.0254(3) Uani 1 1 d . . . . .
S2 S -0.44231(12) -0.26642(13) -0.89676(13) 0.0215(3) Uani 1 1 d . . . . .
S3 S -0.64925(13) 0.03429(14) -0.87910(13) 0.0252(3) Uani 1 1 d . . . . .
S4 S -0.65612(13) -0.46911(14) -0.69430(13) 0.0243(3) Uani 1 1 d . . . . .
C1 C -0.1243(6) -0.4185(7) -0.8241(6) 0.0374(18) Uani 1 1 d . . . . .
H1A H -0.0852 -0.3697 -0.8605 0.045 Uiso 1 1 calc R U . . .
C2 C -0.0796(7) -0.5243(7) -0.7931(8) 0.052(2) Uani 1 1 d . . . . .
H2A H -0.0089 -0.5492 -0.8079 0.063 Uiso 1 1 calc R U . . .
C3 C -0.1381(6) -0.5942(6) -0.7404(7) 0.0411(18) Uani 1 1 d . . . . .
H3A H -0.1084 -0.6675 -0.7190 0.049 Uiso 1 1 calc R U . . .
C4 C -0.2407(6) -0.5553(6) -0.7194(6) 0.0309(15) Uani 1 1 d . . . . .
C5 C -0.3086(6) -0.6249(6) -0.6622(6) 0.0343(16) Uani 1 1 d . . . . .
H5A H -0.3097 -0.5871 -0.5918 0.041 Uiso 1 1 calc R U . . .
H5B H -0.2661 -0.6971 -0.6392 0.041 Uiso 1 1 calc R U . . .
C6 C -0.5483(6) -0.6763(5) -0.6658(6) 0.0287(14) Uani 1 1 d . . . . .
H6A H -0.6308 -0.7071 -0.7114 0.034 Uiso 1 1 calc R U . . .
H6B H -0.5019 -0.7341 -0.6104 0.034 Uiso 1 1 calc R U . . .
C7 C -0.5658(6) -0.5772(5) -0.5984(5) 0.0284(15) Uani 1 1 d . . . . .
H7A H -0.4837 -0.5472 -0.5503 0.034 Uiso 1 1 calc R U . . .
H7B H -0.6085 -0.6011 -0.5462 0.034 Uiso 1 1 calc R U . . .
C8 C -0.6569(6) -0.3704(5) -0.5836(6) 0.0311(15) Uani 1 1 d . . . . .
H8A H -0.7020 -0.4027 -0.5369 0.037 Uiso 1 1 calc R U . . .
H8B H -0.5707 -0.3553 -0.5315 0.037 Uiso 1 1 calc R U . . .
C9 C -0.7176(5) -0.2642(5) -0.6367(5) 0.0244(13) Uani 1 1 d . . . . .
C10 C -0.8428(6) -0.2485(7) -0.6634(7) 0.0390(18) Uani 1 1 d . . . . .
H10A H -0.8917 -0.3048 -0.6473 0.047 Uiso 1 1 calc R U . . .
C11 C -0.8971(6) -0.1486(7) -0.7142(7) 0.045(2) Uani 1 1 d . . . . .
H11A H -0.9836 -0.1378 -0.7339 0.054 Uiso 1 1 calc R U . . .
C12 C -0.8271(6) -0.0661(6) -0.7361(6) 0.0377(17) Uani 1 1 d . . . . .
H12A H -0.8652 0.0013 -0.7708 0.045 Uiso 1 1 calc R U . . .
C13 C -0.6996(5) -0.0809(5) -0.7075(5) 0.0247(13) Uani 1 1 d . . . . .
C14 C -0.6467(5) -0.1815(5) -0.6599(5) 0.0236(13) Uani 1 1 d . . . . .
H14A H -0.5609 -0.1937 -0.6431 0.028 Uiso 1 1 calc R U . . .
C15 C -0.6213(6) 0.0094(5) -0.7266(5) 0.0253(14) Uani 1 1 d . . . . .
H15A H -0.5330 -0.0099 -0.6864 0.030 Uiso 1 1 calc R U . . .
H15B H -0.6377 0.0788 -0.6918 0.030 Uiso 1 1 calc R U . . .
C16 C -0.6103(5) -0.1002(5) -0.9221(5) 0.0224(13) Uani 1 1 d . . . . .
H16A H -0.6527 -0.1589 -0.8945 0.027 Uiso 1 1 calc R U . . .
H16B H -0.6407 -0.1043 -1.0075 0.027 Uiso 1 1 calc R U . . .
C17 C -0.4707(5) -0.1213(5) -0.8735(6) 0.0253(14) Uani 1 1 d . . . . .
H17A H -0.4368 -0.1042 -0.7899 0.030 Uiso 1 1 calc R U . . .
H17B H -0.4291 -0.0728 -0.9127 0.030 Uiso 1 1 calc R U . . .
C18 C -0.2739(5) -0.2691(6) -0.8249(5) 0.0248(13) Uani 1 1 d . . . . .
H18A H -0.2351 -0.2322 -0.8746 0.030 Uiso 1 1 calc R U . . .
H18B H -0.2501 -0.2274 -0.7514 0.030 Uiso 1 1 calc R U . . .
C19 C -0.2272(5) -0.3848(6) -0.8010(5) 0.0254(14) Uani 1 1 d . . . . .
F1 F -0.0913(4) -0.2514(7) -0.5143(6) 0.113(3) Uani 1 1 d . . . . .
F2 F -0.1066(6) -0.3873(11) -0.4303(11) 0.200(6) Uani 1 1 d . . . . .
F3 F -0.1391(8) -0.2425(14) -0.3683(8) 0.243(8) Uani 1 1 d . . . . .
F4 F -0.8554(6) -0.2822(9) -0.9716(9) 0.112(4) Uani 0.863(13) 1 d . . P A 1
F5 F -0.9132(6) -0.4451(7) -1.0119(10) 0.097(4) Uani 0.863(13) 1 d . . P A 1
F6 F -0.9507(4) -0.3323(8) -1.1448(5) 0.082(3) Uani 0.863(13) 1 d . . P A 1
F4' F -0.897(3) -0.261(3) -1.070(4) 0.041(10) Uani 0.137(13) 1 d . U P A 2
F5' F -0.867(3) -0.384(4) -0.954(3) 0.034(9) Uani 0.137(13) 1 d . U P A 2
F6' F -0.939(4) -0.429(5) -1.114(5) 0.079(16) Uani 0.137(13) 1 d . U P A 2
O1 O -0.3370(4) -0.2223(5) -0.5975(4) 0.0426(13) Uani 1 1 d . . . . .
O2 O -0.3501(5) -0.3821(6) -0.5112(5) 0.0637(17) Uani 1 1 d . . . . .
O3 O -0.7083(4) -0.3168(5) -1.1174(4) 0.0404(12) Uani 1 1 d . . . . .
O4 O -0.6814(4) -0.4649(5) -1.0034(4) 0.0401(12) Uani 1 1 d . . . . .
C20 C -0.2967(6) -0.2993(7) -0.5308(6) 0.0360(18) Uani 1 1 d . . . . .
C21 C -0.1590(7) -0.2944(10) -0.4599(9) 0.068(3) Uani 1 1 d . . . . .
C22 C -0.7383(5) -0.3860(7) -1.0578(6) 0.0316(16) Uani 1 1 d . . . . .
C23 C -0.8634(6) -0.3608(7) -1.0453(7) 0.043(2) Uani 1 1 d . . . . .
O5 O -0.2826(5) -0.0032(6) -0.6215(5) 0.0647(18) Uani 1 1 d . . . . .
H5 H -0.2906 -0.0724 -0.6207 0.097 Uiso 1 1 calc R U . . .
C25 C -0.8484(6) -0.6916(7) -0.9252(7) 0.048(2) Uani 1 1 d . . . . .
H25A H -0.8562 -0.6519 -0.8593 0.072 Uiso 1 1 calc R U . . .
H25B H -0.8568 -0.7715 -0.9154 0.072 Uiso 1 1 calc R U . . .
H25C H -0.9136 -0.6668 -0.9966 0.072 Uiso 1 1 calc R U . . .
O6 O -0.7318(4) -0.6694(4) -0.9314(4) 0.0381(12) Uani 1 1 d . . . . .
H6 H -0.7328 -0.6066 -0.9608 0.057 Uiso 1 1 calc R U . . .
C24 C -0.1674(8) 0.0223(10) -0.6254(10) 0.077(3) Uani 1 1 d . . . . .
H24A H -0.1527 0.1023 -0.6143 0.116 Uiso 1 1 calc R U . . .
H24B H -0.1650 0.0007 -0.7006 0.116 Uiso 1 1 calc R U . . .
H24C H -0.1030 -0.0179 -0.5640 0.116 Uiso 1 1 calc R U . . .

loop_
_atom_site_aniso_label
_atom_site_aniso_U_11
_atom_site_aniso_U_22
_atom_site_aniso_U_33
_atom_site_aniso_U_23
_atom_site_aniso_U_13
_atom_site_aniso_U_12
Ag1 0.0328(2) 0.0287(3) 0.0342(3) 0.0092(3) 0.0190(2) 0.0042(2)
Ag2 0.0426(3) 0.0245(3) 0.0330(3) 0.0027(2) 0.0217(2) 0.0043(2)
N1 0.024(2) 0.022(3) 0.029(3) -0.004(3) 0.009(2) 0.003(2)
S1 0.0306(7) 0.0171(8) 0.0271(8) -0.0007(7) 0.0089(6) 0.0005(6)
S2 0.0253(7) 0.0188(8) 0.0222(7) -0.0005(7) 0.0110(6) -0.0006(6)
S3 0.0308(7) 0.0182(8) 0.0274(8) 0.0017(7) 0.0115(6) 0.0026(7)
S4 0.0334(7) 0.0182(8) 0.0241(7) -0.0007(7) 0.0138(6) -0.0021(7)
C1 0.033(3) 0.039(5) 0.046(4) -0.008(4) 0.020(3) -0.002(3)
C2 0.036(4) 0.049(5) 0.078(6) -0.006(5) 0.027(4) 0.013(4)
C3 0.033(3) 0.030(4) 0.055(5) -0.003(4) 0.009(3) 0.008(3)
C4 0.028(3) 0.024(4) 0.032(4) -0.005(3) 0.001(3) -0.001(3)
C5 0.035(3) 0.022(4) 0.037(4) 0.006(3) 0.003(3) 0.005(3)
C6 0.041(3) 0.016(3) 0.029(4) 0.003(3) 0.012(3) -0.002(3)
C7 0.044(4) 0.020(3) 0.022(3) 0.006(3) 0.012(3) -0.002(3)
C8 0.046(3) 0.022(4) 0.027(3) -0.004(3) 0.016(3) -0.003(3)
C9 0.036(3) 0.018(3) 0.023(3) -0.002(3) 0.015(3) -0.002(3)
C10 0.042(4) 0.035(4) 0.052(5) -0.010(4) 0.032(4) -0.013(3)
C11 0.030(3) 0.041(5) 0.071(6) -0.004(4) 0.025(4) -0.002(3)
C12 0.034(3) 0.032(4) 0.051(4) 0.006(4) 0.021(3) 0.009(3)
C13 0.031(3) 0.019(3) 0.028(3) -0.003(3) 0.015(3) 0.002(3)
C14 0.028(3) 0.021(3) 0.025(3) -0.006(3) 0.013(3) 0.000(3)
C15 0.040(3) 0.017(3) 0.021(3) -0.008(3) 0.014(3) -0.001(3)
C16 0.027(3) 0.016(3) 0.021(3) -0.001(3) 0.005(2) 0.001(2)
C17 0.030(3) 0.019(3) 0.030(3) -0.001(3) 0.014(3) 0.000(3)
C18 0.026(3) 0.023(3) 0.027(3) 0.003(3) 0.012(3) 0.000(3)
C19 0.026(3) 0.024(4) 0.025(3) -0.006(3) 0.007(2) -0.004(3)
F1 0.036(3) 0.160(7) 0.132(6) 0.055(5) 0.018(3) -0.010(3)
F2 0.056(4) 0.236(12) 0.295(14) 0.180(12) 0.049(6) 0.054(6)
F3 0.087(5) 0.48(2) 0.116(7) -0.165(12) -0.021(5) -0.044(9)
F4 0.056(4) 0.153(9) 0.144(9) -0.109(8) 0.055(5) -0.025(5)
F5 0.050(4) 0.083(6) 0.180(10) 0.053(7) 0.067(5) 0.007(4)
F6 0.029(3) 0.150(8) 0.060(4) 0.035(5) 0.009(3) 0.023(4)
F4' 0.039(11) 0.044(12) 0.045(12) 0.001(5) 0.020(7) -0.001(5)
F5' 0.034(10) 0.039(11) 0.034(10) 0.000(5) 0.018(6) -0.004(5)
F6' 0.076(16) 0.079(17) 0.079(17) 0.001(6) 0.027(8) -0.005(5)
O1 0.035(2) 0.060(4) 0.031(3) 0.005(3) 0.010(2) 0.007(3)
O2 0.062(3) 0.068(4) 0.064(4) -0.003(4) 0.025(3) -0.022(4)
O3 0.034(2) 0.042(3) 0.046(3) 0.006(3) 0.015(2) 0.000(2)
O4 0.039(2) 0.037(3) 0.050(3) 0.010(3) 0.023(2) 0.010(3)
C20 0.035(3) 0.048(5) 0.028(4) -0.015(4) 0.014(3) -0.006(3)
C21 0.036(4) 0.090(9) 0.063(6) 0.034(6) 0.001(4) -0.007(5)
C22 0.027(3) 0.034(4) 0.035(4) -0.014(4) 0.013(3) -0.005(3)
C23 0.026(3) 0.049(5) 0.050(5) 0.002(4) 0.010(3) 0.004(3)
O5 0.060(3) 0.066(5) 0.077(4) -0.025(4) 0.036(3) 0.000(3)
C25 0.041(4) 0.051(5) 0.061(5) -0.008(5) 0.030(4) -0.004(4)
O6 0.034(2) 0.042(3) 0.042(3) 0.000(3) 0.017(2) 0.003(2)
C24 0.067(6) 0.069(7) 0.109(9) -0.001(7) 0.048(6) -0.007(6)

loop_
_atom_type_symbol
_atom_type_description
_atom_type_scat_dispersion_real
_atom_type_scat_dispersion_imag
_atom_type_scat_source
C C 0.0033 0.0016 'International Tables Vol C Tables 4.2.6.8 and 6.1.1.4'
H H 0.0000 0.0000 'International Tables Vol C Tables 4.2.6.8 and 6.1.1.4'
N N 0.0061 0.0033 'International Tables Vol C Tables 4.2.6.8 and 6.1.1.4'
O O 0.0106 0.0060 'International Tables Vol C Tables 4.2.6.8 and 6.1.1.4'
F F 0.0171 0.0103 'International Tables Vol C Tables 4.2.6.8 and 6.1.1.4'
S S 0.1246 0.1234 'International Tables Vol C Tables 4.2.6.8 and 6.1.1.4'
Ag Ag -0.8971 1.1015 'International Tables Vol C Tables 4.2.6.8 and 6.1.1.4'

loop_
_geom_angle_atom_site_label_1
_geom_angle_atom_site_label_2
_geom_angle_atom_site_label_3
_geom_angle
_geom_angle_site_symmetry_1
_geom_angle_site_symmetry_3
_geom_angle_publ_flag
S4 Ag1 N1 137.22(14) . . ?
S4 Ag1 S2 147.84(5) . . ?
N1 Ag1 S2 74.86(13) . . ?
O3 Ag2 S3 140.15(14) . 2_443 ?
O3 Ag2 S1 92.83(14) . 2_453 ?
S3 Ag2 S1 119.24(5) 2_443 2_453 ?
O3 Ag2 S2 84.22(12) . . ?
S3 Ag2 S2 105.63(5) 2_443 . ?
S1 Ag2 S2 107.33(5) 2_453 . ?
C19 N1 C4 119.8(5) . . ?
C19 N1 Ag1 117.1(4) . . ?
C4 N1 Ag1 120.7(4) . . ?
C6 S1 C5 101.9(3) . . ?
C6 S1 Ag2 103.9(2) . 2_443 ?
C5 S1 Ag2 113.3(2) . 2_443 ?
C17 S2 C18 99.3(3) . . ?
C17 S2 Ag1 114.4(2) . . ?
C18 S2 Ag1 98.8(2) . . ?
C17 S2 Ag2 115.1(2) . . ?
C18 S2 Ag2 110.5(2) . . ?
Ag1 S2 Ag2 115.96(6) . . ?
C16 S3 C15 100.9(3) . . ?
C16 S3 Ag2 109.80(19) . 2_453 ?
C15 S3 Ag2 106.0(2) . 2_453 ?
C7 S4 C8 97.6(3) . . ?
C7 S4 Ag1 98.9(2) . . ?
C8 S4 Ag1 105.6(2) . . ?
C2 C1 C19 118.6(7) . . ?
C1 C2 C3 119.8(7) . . ?
C2 C3 C4 118.8(7) . . ?
N1 C4 C3 121.1(7) . . ?
N1 C4 C5 116.7(6) . . ?
C3 C4 C5 122.2(6) . . ?
C4 C5 S1 109.0(5) . . ?
C7 C6 S1 114.8(5) . . ?
C6 C7 S4 111.3(4) . . ?
C9 C8 S4 110.9(4) . . ?
C10 C9 C14 120.1(6) . . ?
C10 C9 C8 120.6(6) . . ?
C14 C9 C8 119.3(5) . . ?
C9 C10 C11 119.2(7) . . ?
C12 C11 C10 120.9(6) . . ?
C11 C12 C13 120.1(7) . . ?
C14 C13 C12 118.8(6) . . ?
C14 C13 C15 120.4(5) . . ?
C12 C13 C15 120.8(6) . . ?
C9 C14 C13 120.8(5) . . ?
C13 C15 S3 113.3(4) . . ?
C17 C16 S3 111.9(4) . . ?
C16 C17 S2 108.8(4) . . ?
C19 C18 S2 111.1(4) . . ?
N1 C19 C1 122.0(6) . . ?
N1 C19 C18 117.0(5) . . ?
C1 C19 C18 120.8(6) . . ?
C22 O3 Ag2 117.3(4) . . ?
O1 C20 O2 130.5(7) . . ?
O1 C20 C21 115.4(7) . . ?
O2 C20 C21 114.2(8) . . ?
F3 C21 F2 105.7(11) . . ?
F3 C21 F1 108.9(10) . . ?
F2 C21 F1 100.7(9) . . ?
F3 C21 C20 111.0(9) . . ?
F2 C21 C20 115.3(10) . . ?
F1 C21 C20 114.4(7) . . ?
O4 C22 O3 130.1(6) . . ?
O4 C22 C23 116.1(6) . . ?
O3 C22 C23 113.7(7) . . ?
F5' C23 F4' 110(2) . . ?
F5' C23 F6' 103(3) . . ?
F4' C23 F6' 112(3) . . ?
F4 C23 F5 105.7(9) . . ?
F4 C23 F6 107.7(8) . . ?
F5 C23 F6 102.9(7) . . ?
F5' C23 C22 114.4(15) . . ?
F4' C23 C22 112.1(15) . . ?
F6' C23 C22 104(2) . . ?
F4 C23 C22 112.6(6) . . ?
F5 C23 C22 114.6(7) . . ?
F6 C23 C22 112.6(7) . . ?

loop_
_geom_bond_atom_site_label_1
_geom_bond_atom_site_label_2
_geom_bond_distance
_geom_bond_site_symmetry_2
_geom_bond_publ_flag
Ag1 S4 2.4672(15) . ?
Ag1 N1 2.484(5) . ?
Ag1 S2 2.5163(16) . ?
Ag2 O3 2.332(4) . ?
Ag2 S3 2.4828(16) 2_443 ?
Ag2 S1 2.5838(17) 2_453 ?
Ag2 S2 2.6578(15) . ?
N1 C19 1.334(8) . ?
N1 C4 1.350(9) . ?
S1 C6 1.814(6) . ?
S1 C5 1.827(6) . ?
S1 Ag2 2.5838(17) 2_443 ?
S2 C17 1.822(7) . ?
S2 C18 1.827(6) . ?
S3 C16 1.814(6) . ?
S3 C15 1.827(6) . ?
S3 Ag2 2.4829(16) 2_453 ?
S4 C7 1.819(7) . ?
S4 C8 1.821(6) . ?
C1 C2 1.377(11) . ?
C1 C19 1.383(8) . ?
C2 C3 1.385(11) . ?
C3 C4 1.388(9) . ?
C4 C5 1.493(10) . ?
C6 C7 1.513(9) . ?
C8 C9 1.494(9) . ?
C9 C10 1.378(9) . ?
C9 C14 1.386(8) . ?
C10 C11 1.398(11) . ?
C11 C12 1.372(10) . ?
C12 C13 1.399(8) . ?
C13 C14 1.390(9) . ?
C13 C15 1.490(8) . ?
C16 C17 1.528(7) . ?
C18 C19 1.487(9) . ?
F1 C21 1.313(10) . ?
F2 C21 1.263(14) . ?
F3 C21 1.244(14) . ?
F4 C23 1.298(10) . ?
F5 C23 1.308(10) . ?
F6 C23 1.327(9) . ?
F4' C23 1.27(4) . ?
F5' C23 1.19(3) . ?
F6' C23 1.28(5) . ?
O1 C20 1.219(9) . ?
O2 C20 1.244(9) . ?
O3 C22 1.246(8) . ?
O4 C22 1.214(9) . ?
C20 C21 1.519(10) . ?
C22 C23 1.542(9) . ?
O5 C24 1.386(10) . ?
C25 O6 1.405(8) . ?
